data_4086598
loop_
_publ_author_name
'Robinson, Thomas P.'
'Johnson, Andrew L.'
'Raithby, Paul R.'
'Kociok-Kohn, Gabriele'

_publ_section_title
;
 N-Heterocyclic Carbene Adducts of Molybdenum Tetracarboxylate Complexes
;
_journal_issue 15
_journal_name_full Organometallics
_journal_page_first 2494
_journal_paper_doi 10.1021/acs.organomet.6b00386
_journal_volume 35
_journal_year 2016
_chemical_formula_sum 'C29 H24 F12 Mo2 N2 O8'
_chemical_formula_weight 948.38
_chemical_name_systematic
;
 ?
;
_space_group_crystal_system monoclinic
_space_group_IT_number 14
_space_group_name_Hall '-P 2yn'
_space_group_name_H-M_alt 'P 1 21/n 1'
_symmetry_space_group_name_Hall '-P 2yn'
_symmetry_space_group_name_H-M 'P 1 21/n 1'
_atom_sites_solution_hydrogens geom
_atom_sites_solution_primary direct
_atom_sites_solution_secondary difmap
_audit_creation_method SHELXL-2013
_cell_angle_alpha 90
_cell_angle_beta 95.5790(10)
_cell_angle_gamma 90
_cell_formula_units_Z 4
_cell_length_a 8.5050(2)
_cell_length_b 17.1100(3)
_cell_length_c 24.4660(3)
_cell_measurement_reflns_used 55010
_cell_measurement_temperature 150(2)
_cell_measurement_theta_max 25.24
_cell_measurement_theta_min 7.88
_cell_volume 3543.44(11)
_computing_cell_refinement 'HKL Scalepack (Otwinowski & Minor 1997)'
_computing_data_collection 'Kappa CCD'
_computing_data_reduction 'Denzo and Scalepak (Otwinowski & Minor, 1997)'
_computing_molecular_graphics 'ORTEP 3 for Windows (Farrugia, 1997)'
_computing_publication_material 'SHELXL-97 (Sheldrick, 1997)'
_computing_structure_refinement 'SHELXL-97 (Sheldrick, 1997)'
_computing_structure_solution 'SHELXS-86 (Sheldrick, 1986)'
_diffrn_ambient_temperature 150(2)
_diffrn_measured_fraction_theta_full 0.966
_diffrn_measured_fraction_theta_max 0.971
_diffrn_measurement_device_type 'Bruker Kappa CCD Diffractometer'
_diffrn_measurement_method 'omega and phi scans'
_diffrn_radiation_monochromator graphite
_diffrn_radiation_source 'fine-focus sealed tube'
_diffrn_radiation_type MoK\a
_diffrn_radiation_wavelength 0.71073
_diffrn_reflns_av_R_equivalents 0.0675
_diffrn_reflns_av_unetI/netI 0.0412
_diffrn_reflns_Laue_measured_fraction_full 0.966
_diffrn_reflns_Laue_measured_fraction_max 0.971
_diffrn_reflns_limit_h_max 11
_diffrn_reflns_limit_h_min -11
_diffrn_reflns_limit_k_max 22
_diffrn_reflns_limit_k_min -22
_diffrn_reflns_limit_l_max 31
_diffrn_reflns_limit_l_min -30
_diffrn_reflns_number 55010
_diffrn_reflns_point_group_measured_fraction_full 0.966
_diffrn_reflns_point_group_measured_fraction_max 0.971
_diffrn_reflns_theta_full 25.242
_diffrn_reflns_theta_max 27.494
_diffrn_reflns_theta_min 7.876
_diffrn_standards_decay_% 0
_diffrn_standards_interval_count 0
_diffrn_standards_interval_time 0
_diffrn_standards_number 0
_exptl_absorpt_coefficient_mu 0.820
_exptl_absorpt_correction_T_max 0.887
_exptl_absorpt_correction_T_min 0.853
_exptl_absorpt_correction_type multi-scan
_exptl_absorpt_process_details 'SORTAV (Blessing, 1995)'
_exptl_crystal_colour yellow
_exptl_crystal_density_diffrn 1.778
_exptl_crystal_density_method 'not measured'
_exptl_crystal_description block
_exptl_crystal_F_000 1872
_exptl_crystal_size_max 0.200
_exptl_crystal_size_mid 0.150
_exptl_crystal_size_min 0.150
_refine_diff_density_max 0.739
_refine_diff_density_min -0.505
_refine_diff_density_rms 0.078
_refine_ls_extinction_method none
_refine_ls_goodness_of_fit_ref 1.042
_refine_ls_hydrogen_treatment constr
_refine_ls_matrix_type full
_refine_ls_number_parameters 484
_refine_ls_number_reflns 7882
_refine_ls_number_restraints 0
_refine_ls_restrained_S_all 1.042
_refine_ls_R_factor_all 0.0561
_refine_ls_R_factor_gt 0.0347
_refine_ls_shift/su_max 0.001
_refine_ls_shift/su_mean 0.000
_refine_ls_structure_factor_coef Fsqd
_refine_ls_weighting_details 'w=1/[\s^2^(Fo^2^)+(0.0267P)^2^+3.0542P] where P=(Fo^2^+2Fc^2^)/3'
_refine_ls_weighting_scheme calc
_refine_ls_wR_factor_gt 0.0684
_refine_ls_wR_factor_ref 0.0754
_reflns_Friedel_coverage 0.000
_reflns_number_gt 6114
_reflns_number_total 7882
_reflns_threshold_expression 'I > 2\s(I)'
_cod_data_source_file om6b00386_si_002.cif
_cod_data_source_block '[Mo2(OTFA)4](L1)_(1a)'
_cod_depositor_comments
;
The following automatic conversions were performed:

'_exptl_absorpt_correction_type' value 'Multi-scan' changed to
'multi-scan' according to
/usr/data/users/saulius/crontab/automatic-downloads/rss-feeds/ACS/lib/dictionaries/cif_core.dic
dictionary named 'cif_core.dic' version 2.4.2 from 2011-04-26.

Automatic conversion script
Id: cif_fix_values 4268 2015-11-12 08:31:59Z antanas 

 Adding full bibliography for 4086597--4086604.cif.
;
_cod_database_code 4086598
_shelx_space_group_comment
;
The symmetry employed for this shelxl refinement is uniquely defined
by the following loop, which should always be used as a source of
symmetry information in preference to the above space-group names.
They are only intended as comments.
;
_shelxl_version_number 2013-4

loop_
_space_group_symop_operation_xyz
'x, y, z'
'-x+1/2, y+1/2, -z+1/2'
'-x, -y, -z'
'x-1/2, -y-1/2, z-1/2'

loop_
_atom_site_label
_atom_site_type_symbol
_atom_site_fract_x
_atom_site_fract_y
_atom_site_fract_z
_atom_site_U_iso_or_equiv
_atom_site_adp_type
_atom_site_occupancy
_atom_site_site_symmetry_order
_atom_site_calc_flag
_atom_site_refinement_flags_posn
_atom_site_refinement_flags_adp
Mo1 Mo 0.67945(3) 0.24014(2) 0.33647(2) 0.02428(7) Uani 1 1 d . .
Mo2 Mo 0.70721(3) 0.36231(2) 0.32146(2) 0.02470(7) Uani 1 1 d . .
O1 O 0.5639(2) 0.22530(11) 0.25592(8) 0.0293(4) Uani 1 1 d . .
O2 O 0.5967(2) 0.35314(11) 0.24089(8) 0.0297(4) Uani 1 1 d . .
O3 O 0.4635(2) 0.26115(11) 0.37070(8) 0.0282(4) Uani 1 1 d . .
O4 O 0.4941(2) 0.38872(11) 0.35472(8) 0.0293(4) Uani 1 1 d . .
O5 O 0.7959(2) 0.25192(11) 0.41679(7) 0.0299(4) Uani 1 1 d . .
O6 O 0.8219(2) 0.37985(11) 0.40097(8) 0.0303(4) Uani 1 1 d . .
O7 O 0.8980(2) 0.21695(11) 0.30412(8) 0.0294(4) Uani 1 1 d . .
O8 O 0.9241(2) 0.34508(11) 0.28786(8) 0.0291(4) Uani 1 1 d . .
C101 C 0.5523(3) 0.28517(17) 0.22618(11) 0.0289(6) Uani 1 1 d . .
C102 C 0.4858(4) 0.2756(2) 0.16641(13) 0.0421(8) Uani 1 1 d . .
C201 C 0.4226(3) 0.33174(17) 0.37344(11) 0.0276(6) Uani 1 1 d . .
C202 C 0.2797(4) 0.35050(18) 0.40371(13) 0.0369(7) Uani 1 1 d . .
C301 C 0.8373(3) 0.32041(17) 0.43097(12) 0.0306(6) Uani 1 1 d . .
C302 C 0.9056(4) 0.3323(2) 0.49050(13) 0.0409(7) Uani 1 1 d . .
C401 C 0.9686(3) 0.27477(17) 0.28647(11) 0.0289(6) Uani 1 1 d . .
C402 C 1.1172(4) 0.25850(18) 0.25845(13) 0.0367(7) Uani 1 1 d . .
F11 F 0.4017(4) 0.33671(14) 0.14919(10) 0.0968(11) Uani 1 1 d . .
F12 F 0.6010(3) 0.2661(3) 0.13546(10) 0.1144(13) Uani 1 1 d . .
F13 F 0.3915(3) 0.21547(13) 0.15840(8) 0.0591(6) Uani 1 1 d . .
F21 F 0.3223(2) 0.35577(14) 0.45733(8) 0.0596(6) Uani 1 1 d . .
F22 F 0.2106(2) 0.41620(12) 0.38720(10) 0.0615(6) Uani 1 1 d . .
F23 F 0.1697(2) 0.29437(12) 0.39714(8) 0.0499(5) Uani 1 1 d . .
F31 F 0.9959(3) 0.39499(13) 0.49627(8) 0.0614(6) Uani 1 1 d . .
F32 F 0.7889(3) 0.34098(16) 0.52243(8) 0.0665(6) Uani 1 1 d . .
F33 F 0.9910(3) 0.27192(14) 0.50959(8) 0.0663(6) Uani 1 1 d . .
F41 F 1.2194(2) 0.31728(13) 0.26463(10) 0.0629(6) Uani 1 1 d . .
F42 F 1.1951(2) 0.19709(13) 0.27897(10) 0.0631(6) Uani 1 1 d . .
F43 F 1.0806(3) 0.2457(2) 0.20625(9) 0.0877(9) Uani 1 1 d . .
N1 N 0.6604(3) 0.03275(14) 0.31112(10) 0.0374(6) Uani 1 1 d . .
N2 N 0.5976(3) 0.05562(14) 0.39141(10) 0.0370(6) Uani 1 1 d . .
C1 C 0.6438(3) 0.09308(16) 0.34659(11) 0.0289(6) Uani 1 1 d . .
C2 C 0.5857(6) -0.0243(2) 0.38401(16) 0.0634(12) Uani 1 1 d . .
H2 H 0.5546 -0.0615 0.4097 0.076 Uiso 1 1 calc R U
C3 C 0.6266(6) -0.03894(19) 0.33359(16) 0.0628(12) Uani 1 1 d . .
H3 H 0.6314 -0.0887 0.3166 0.075 Uiso 1 1 calc R U
C11 C 0.7077(3) 0.04049(16) 0.25612(11) 0.0310(6) Uani 1 1 d . .
C12 C 0.8678(3) 0.04079(15) 0.24904(12) 0.0325(6) Uani 1 1 d . .
C13 C 0.9092(4) 0.04745(16) 0.19579(13) 0.0356(7) Uani 1 1 d . .
H13 H 1.0181 0.0489 0.1900 0.043 Uiso 1 1 calc R U
C14 C 0.7970(4) 0.05204(16) 0.15036(12) 0.0367(7) Uani 1 1 d . .
C15 C 0.6388(4) 0.04955(17) 0.15981(13) 0.0370(7) Uani 1 1 d . .
H15 H 0.5608 0.0517 0.1293 0.044 Uiso 1 1 calc R U
C16 C 0.5905(4) 0.04403(16) 0.21230(13) 0.0346(7) Uani 1 1 d . .
C17 C 0.9925(4) 0.03291(19) 0.29703(14) 0.0443(8) Uani 1 1 d . .
H17A H 1.0973 0.0318 0.2836 0.066 Uiso 1 1 calc R U
H17B H 0.9754 -0.0156 0.3168 0.066 Uiso 1 1 calc R U
H17C H 0.9858 0.0775 0.3218 0.066 Uiso 1 1 calc R U
C18 C 0.8456(5) 0.0578(2) 0.09293(14) 0.0523(9) Uani 1 1 d . .
H18A H 0.9605 0.0640 0.0945 0.078 Uiso 1 1 calc R U
H18B H 0.7940 0.1031 0.0744 0.078 Uiso 1 1 calc R U
H18C H 0.8139 0.0102 0.0725 0.078 Uiso 1 1 calc R U
C19 C 0.4180(4) 0.0412(2) 0.22123(16) 0.0466(8) Uani 1 1 d . .
H19A H 0.3931 -0.0099 0.2365 0.070 Uiso 1 1 calc R U
H19B H 0.3541 0.0490 0.1861 0.070 Uiso 1 1 calc R U
H19C H 0.3943 0.0825 0.2469 0.070 Uiso 1 1 calc R U
C21 C 0.5620(4) 0.09506(16) 0.44099(11) 0.0309(6) Uani 1 1 d . .
C22 C 0.4072(4) 0.11746(17) 0.44606(12) 0.0332(6) Uani 1 1 d . .
C23 C 0.3768(4) 0.16015(18) 0.49205(13) 0.0388(7) Uani 1 1 d . .
H23 H 0.2717 0.1761 0.4962 0.047 Uiso 1 1 calc R U
C24 C 0.4969(4) 0.18007(17) 0.53209(12) 0.0393(7) Uani 1 1 d . .
C25 C 0.6478(4) 0.15284(19) 0.52674(12) 0.0400(7) Uani 1 1 d . .
H25 H 0.7294 0.1639 0.5550 0.048 Uiso 1 1 calc R U
C26 C 0.6842(4) 0.11004(17) 0.48159(12) 0.0350(7) Uani 1 1 d . .
C27 C 0.2758(4) 0.0971(2) 0.40246(15) 0.0521(9) Uani 1 1 d . .
H27A H 0.1786 0.1238 0.4104 0.078 Uiso 1 1 calc R U
H27B H 0.2585 0.0405 0.4022 0.078 Uiso 1 1 calc R U
H27C H 0.3049 0.1138 0.3665 0.078 Uiso 1 1 calc R U
C28 C 0.4626(6) 0.2293(2) 0.58072(16) 0.0629(11) Uani 1 1 d . .
H28A H 0.4539 0.1955 0.6126 0.094 Uiso 1 1 calc R U
H28B H 0.3630 0.2575 0.5720 0.094 Uiso 1 1 calc R U
H28C H 0.5485 0.2669 0.5891 0.094 Uiso 1 1 calc R U
C29 C 0.8495(4) 0.0810(2) 0.47645(17) 0.0543(9) Uani 1 1 d . .
H29A H 0.8490 0.0238 0.4745 0.081 Uiso 1 1 calc R U
H29B H 0.9193 0.0979 0.5085 0.081 Uiso 1 1 calc R U
H29C H 0.8877 0.1025 0.4430 0.081 Uiso 1 1 calc R U

loop_
_atom_site_aniso_label
_atom_site_aniso_U_11
_atom_site_aniso_U_22
_atom_site_aniso_U_33
_atom_site_aniso_U_23
_atom_site_aniso_U_13
_atom_site_aniso_U_12
Mo1 0.02562(12) 0.02001(12) 0.02722(13) 0.00142(9) 0.00267(9) -0.00064(9)
Mo2 0.02575(12) 0.02042(12) 0.02808(13) 0.00155(9) 0.00334(9) -0.00050(9)
O1 0.0315(10) 0.0266(10) 0.0299(10) 0.0000(8) 0.0033(8) -0.0032(8)
O2 0.0312(10) 0.0289(11) 0.0288(10) 0.0042(8) 0.0015(8) 0.0019(8)
O3 0.0274(9) 0.0255(10) 0.0320(10) 0.0023(8) 0.0037(8) -0.0018(8)
O4 0.0304(10) 0.0247(10) 0.0332(10) 0.0023(8) 0.0052(8) 0.0021(8)
O5 0.0332(10) 0.0289(11) 0.0276(10) 0.0026(8) 0.0025(8) 0.0005(8)
O6 0.0315(10) 0.0268(10) 0.0328(11) -0.0009(8) 0.0037(8) -0.0032(8)
O7 0.0287(10) 0.0265(10) 0.0334(11) 0.0018(8) 0.0046(8) 0.0021(8)
O8 0.0279(10) 0.0259(10) 0.0337(10) 0.0014(8) 0.0043(8) -0.0024(8)
C101 0.0259(14) 0.0316(16) 0.0296(15) 0.0014(12) 0.0051(11) -0.0001(11)
C102 0.0466(19) 0.048(2) 0.0307(17) 0.0042(14) -0.0015(14) -0.0056(15)
C201 0.0258(14) 0.0305(15) 0.0263(14) -0.0002(11) 0.0025(11) -0.0001(11)
C202 0.0315(15) 0.0381(18) 0.0420(18) 0.0044(13) 0.0086(13) 0.0035(13)
C301 0.0260(14) 0.0359(17) 0.0302(15) -0.0023(12) 0.0043(11) -0.0019(12)
C302 0.0408(18) 0.0482(19) 0.0329(17) -0.0037(14) -0.0002(13) -0.0062(15)
C401 0.0280(14) 0.0306(15) 0.0281(14) 0.0012(11) 0.0024(11) -0.0004(11)
C402 0.0320(15) 0.0398(18) 0.0391(18) 0.0024(13) 0.0088(13) 0.0018(13)
F11 0.159(3) 0.0530(14) 0.0638(15) 0.0079(12) -0.0644(17) 0.0026(16)
F12 0.0705(17) 0.240(4) 0.0356(13) -0.0268(17) 0.0183(12) -0.042(2)
F13 0.0689(14) 0.0604(13) 0.0440(11) -0.0058(9) -0.0146(10) -0.0165(11)
F21 0.0539(12) 0.0875(16) 0.0392(11) -0.0144(10) 0.0137(9) 0.0017(11)
F22 0.0513(12) 0.0472(12) 0.0910(16) 0.0201(11) 0.0322(11) 0.0218(10)
F23 0.0325(10) 0.0540(12) 0.0658(13) -0.0012(10) 0.0179(9) -0.0057(8)
F31 0.0701(14) 0.0672(14) 0.0437(11) -0.0059(10) -0.0114(10) -0.0288(12)
F32 0.0628(14) 0.1007(18) 0.0381(11) -0.0154(11) 0.0157(10) -0.0101(13)
F33 0.0797(15) 0.0681(14) 0.0450(12) 0.0045(10) -0.0243(11) 0.0119(12)
F41 0.0396(11) 0.0506(13) 0.1032(18) 0.0003(11) 0.0304(11) -0.0064(9)
F42 0.0469(12) 0.0594(13) 0.0873(16) 0.0190(11) 0.0275(11) 0.0206(10)
F43 0.0540(13) 0.175(3) 0.0351(12) -0.0193(14) 0.0109(10) 0.0108(15)
N1 0.0567(16) 0.0220(12) 0.0356(14) -0.0026(10) 0.0147(12) -0.0034(11)
N2 0.0571(16) 0.0216(12) 0.0344(14) -0.0011(10) 0.0140(12) -0.0040(11)
C1 0.0317(14) 0.0253(14) 0.0298(15) -0.0004(11) 0.0031(11) 0.0023(11)
C2 0.121(4) 0.0258(17) 0.049(2) -0.0024(15) 0.037(2) -0.0112(19)
C3 0.120(4) 0.0198(16) 0.055(2) -0.0062(15) 0.038(2) -0.0094(19)
C11 0.0414(16) 0.0210(14) 0.0316(15) -0.0034(11) 0.0095(12) -0.0024(12)
C12 0.0396(16) 0.0176(13) 0.0396(17) -0.0041(11) 0.0006(13) 0.0009(11)
C13 0.0384(16) 0.0244(15) 0.0458(18) -0.0032(12) 0.0139(13) -0.0027(12)
C14 0.0519(19) 0.0210(14) 0.0379(17) 0.0010(12) 0.0081(14) -0.0002(13)
C15 0.0483(18) 0.0251(15) 0.0365(17) -0.0029(12) -0.0015(13) 0.0002(13)
C16 0.0375(16) 0.0237(14) 0.0428(17) -0.0073(12) 0.0055(13) -0.0012(12)
C17 0.0477(19) 0.0326(17) 0.0501(19) -0.0059(14) -0.0083(15) 0.0038(14)
C18 0.080(3) 0.0372(19) 0.0425(19) 0.0055(14) 0.0188(18) -0.0027(18)
C19 0.0354(17) 0.0409(19) 0.064(2) -0.0112(16) 0.0094(15) -0.0026(14)
C21 0.0433(16) 0.0231(14) 0.0270(14) 0.0021(11) 0.0070(12) -0.0001(12)
C22 0.0373(16) 0.0320(15) 0.0303(15) 0.0082(12) 0.0030(12) -0.0051(12)
C23 0.0432(18) 0.0355(17) 0.0396(18) 0.0095(13) 0.0143(14) 0.0054(14)
C24 0.064(2) 0.0280(16) 0.0274(16) 0.0028(12) 0.0117(14) -0.0037(14)
C25 0.0502(19) 0.0393(18) 0.0286(16) 0.0070(13) -0.0051(13) -0.0076(15)
C26 0.0395(16) 0.0311(16) 0.0341(16) 0.0106(12) 0.0017(13) 0.0038(13)
C27 0.047(2) 0.061(2) 0.046(2) 0.0055(17) -0.0046(15) -0.0184(17)
C28 0.105(3) 0.044(2) 0.043(2) -0.0091(16) 0.023(2) -0.004(2)
C29 0.0430(19) 0.052(2) 0.067(2) 0.0122(18) 0.0013(17) 0.0121(16)

loop_
_atom_type_symbol
_atom_type_description
_atom_type_scat_dispersion_real
_atom_type_scat_dispersion_imag
_atom_type_scat_source
C C 0.0033 0.0016 'International Tables Vol C Tables 4.2.6.8 and 6.1.1.4'
H H 0.0000 0.0000 'International Tables Vol C Tables 4.2.6.8 and 6.1.1.4'
F F 0.0171 0.0103 'International Tables Vol C Tables 4.2.6.8 and 6.1.1.4'
Mo Mo -1.6832 0.6857 'International Tables Vol C Tables 4.2.6.8 and 6.1.1.4'
N N 0.0061 0.0033 'International Tables Vol C Tables 4.2.6.8 and 6.1.1.4'
O O 0.0106 0.0060 'International Tables Vol C Tables 4.2.6.8 and 6.1.1.4'

loop_
_geom_angle_atom_site_label_1
_geom_angle_atom_site_label_2
_geom_angle_atom_site_label_3
_geom_angle
O3 Mo1 O5 87.84(7)
O3 Mo1 O7 178.34(7)
O5 Mo1 O7 90.94(7)
O3 Mo1 O1 92.64(7)
O5 Mo1 O1 178.58(7)
O7 Mo1 O1 88.55(7)
O3 Mo1 Mo2 90.94(5)
O5 Mo1 Mo2 90.96(5)
O7 Mo1 Mo2 90.20(5)
O1 Mo1 Mo2 90.37(5)
O3 Mo1 C1 90.75(8)
O5 Mo1 C1 93.04(8)
O7 Mo1 C1 88.19(8)
O1 Mo1 C1 85.62(8)
Mo2 Mo1 C1 175.71(6)
O2 Mo2 O4 93.14(7)
O2 Mo2 O6 175.92(7)
O4 Mo2 O6 87.22(7)
O2 Mo2 O8 87.27(7)
O4 Mo2 O8 175.64(7)
O6 Mo2 O8 92.05(7)
O2 Mo2 Mo1 92.36(5)
O4 Mo2 Mo1 91.71(5)
O6 Mo2 Mo1 91.69(5)
O8 Mo2 Mo1 92.61(5)
C101 O1 Mo1 116.25(18)
C101 O2 Mo2 115.39(17)
C201 O3 Mo1 115.92(17)
C201 O4 Mo2 116.00(17)
C301 O5 Mo1 115.80(17)
C301 O6 Mo2 115.90(18)
C401 O7 Mo1 116.46(17)
C401 O8 Mo2 114.79(17)
O1 C101 O2 125.6(3)
O1 C101 C102 118.0(3)
O2 C101 C102 116.4(2)
F12 C102 F13 107.4(3)
F12 C102 F11 109.3(3)
F13 C102 F11 105.7(3)
F12 C102 C101 109.9(3)
F13 C102 C101 113.1(3)
F11 C102 C101 111.3(3)
O4 C201 O3 125.3(2)
O4 C201 C202 116.9(2)
O3 C201 C202 117.8(2)
F22 C202 F21 108.4(3)
F22 C202 F23 106.9(2)
F21 C202 F23 106.7(2)
F22 C202 C201 112.7(2)
F21 C202 C201 110.0(2)
F23 C202 C201 111.9(2)
O6 C301 O5 125.6(3)
O6 C301 C302 117.3(3)
O5 C301 C302 117.1(3)
F31 C302 F33 107.7(3)
F31 C302 F32 107.8(3)
F33 C302 F32 107.2(3)
F31 C302 C301 111.9(3)
F33 C302 C301 112.2(3)
F32 C302 C301 109.8(3)
O7 C401 O8 125.9(3)
O7 C401 C402 117.2(3)
O8 C401 C402 116.8(2)
F43 C402 F42 107.7(3)
F43 C402 F41 109.2(3)
F42 C402 F41 105.2(3)
F43 C402 C401 110.1(3)
F42 C402 C401 112.6(2)
F41 C402 C401 111.9(3)
C1 N1 C3 112.3(2)
C1 N1 C11 125.3(2)
C3 N1 C11 122.5(2)
C1 N2 C2 112.6(2)
C1 N2 C21 123.8(2)
C2 N2 C21 123.6(2)
N2 C1 N1 102.2(2)
N2 C1 Mo1 126.14(19)
N1 C1 Mo1 131.62(19)
C3 C2 N2 106.5(3)
C3 C2 H2 126.7
N2 C2 H2 126.7
C2 C3 N1 106.4(3)
C2 C3 H3 126.8
N1 C3 H3 126.8
C12 C11 C16 122.8(3)
C12 C11 N1 118.7(3)
C16 C11 N1 118.5(3)
C13 C12 C11 117.3(3)
C13 C12 C17 121.0(3)
C11 C12 C17 121.7(3)
C12 C13 C14 122.4(3)
C12 C13 H13 118.8
C14 C13 H13 118.8
C15 C14 C13 117.7(3)
C15 C14 C18 121.1(3)
C13 C14 C18 121.2(3)
C14 C15 C16 122.3(3)
C14 C15 H15 118.8
C16 C15 H15 118.8
C15 C16 C11 117.4(3)
C15 C16 C19 121.1(3)
C11 C16 C19 121.5(3)
C12 C17 H17A 109.5
C12 C17 H17B 109.5
H17A C17 H17B 109.5
C12 C17 H17C 109.5
H17A C17 H17C 109.5
H17B C17 H17C 109.5
C14 C18 H18A 109.5
C14 C18 H18B 109.5
H18A C18 H18B 109.5
C14 C18 H18C 109.5
H18A C18 H18C 109.5
H18B C18 H18C 109.5
C16 C19 H19A 109.5
C16 C19 H19B 109.5
H19A C19 H19B 109.5
C16 C19 H19C 109.5
H19A C19 H19C 109.5
H19B C19 H19C 109.5
C22 C21 C26 122.3(3)
C22 C21 N2 118.8(3)
C26 C21 N2 118.9(3)
C23 C22 C21 118.1(3)
C23 C22 C27 120.8(3)
C21 C22 C27 121.1(3)
C22 C23 C24 121.3(3)
C22 C23 H23 119.3
C24 C23 H23 119.3
C25 C24 C23 118.5(3)
C25 C24 C28 121.0(3)
C23 C24 C28 120.5(3)
C24 C25 C26 122.3(3)
C24 C25 H25 118.9
C26 C25 H25 118.9
C25 C26 C21 117.3(3)
C25 C26 C29 121.5(3)
C21 C26 C29 121.2(3)
C22 C27 H27A 109.5
C22 C27 H27B 109.5
H27A C27 H27B 109.5
C22 C27 H27C 109.5
H27A C27 H27C 109.5
H27B C27 H27C 109.5
C24 C28 H28A 109.5
C24 C28 H28B 109.5
H28A C28 H28B 109.5
C24 C28 H28C 109.5
H28A C28 H28C 109.5
H28B C28 H28C 109.5
C26 C29 H29A 109.5
C26 C29 H29B 109.5
H29A C29 H29B 109.5
C26 C29 H29C 109.5
H29A C29 H29C 109.5
H29B C29 H29C 109.5

loop_
_geom_bond_atom_site_label_1
_geom_bond_atom_site_label_2
_geom_bond_distance
Mo1 O3 2.1222(19)
Mo1 O5 2.1222(19)
Mo1 O7 2.1269(19)
Mo1 O1 2.1302(19)
Mo1 Mo2 2.1393(3)
Mo1 C1 2.549(3)
Mo2 O2 2.1059(19)
Mo2 O4 2.1070(19)
Mo2 O6 2.1110(19)
Mo2 O8 2.1118(19)
O1 C101 1.255(3)
O2 C101 1.264(3)
O3 C201 1.260(3)
O4 C201 1.258(3)
O5 C301 1.263(3)
O6 C301 1.253(3)
O7 C401 1.256(3)
O8 C401 1.263(3)
C101 C102 1.524(4)
C102 F12 1.305(4)
C102 F13 1.308(4)
C102 F11 1.312(4)
C201 C202 1.517(4)
C202 F22 1.314(4)
C202 F21 1.330(4)
C202 F23 1.340(4)
C301 C302 1.528(4)
C302 F31 1.319(4)
C302 F33 1.322(4)
C302 F32 1.330(4)
C401 C402 1.520(4)
C402 F43 1.303(4)
C402 F42 1.316(4)
C402 F41 1.328(4)
N1 C1 1.365(4)
N1 C3 1.386(4)
N1 C11 1.448(4)
N2 C1 1.360(4)
N2 C2 1.381(4)
N2 C21 1.446(4)
C2 C3 1.337(5)
C2 H2 0.9500
C3 H3 0.9500
C11 C12 1.390(4)
C11 C16 1.392(4)
C12 C13 1.387(4)
C12 C17 1.510(4)
C13 C14 1.395(4)
C13 H13 0.9500
C14 C15 1.388(5)
C14 C18 1.506(5)
C15 C16 1.389(4)
C15 H15 0.9500
C16 C19 1.505(4)
C17 H17A 0.9800
C17 H17B 0.9800
C17 H17C 0.9800
C18 H18A 0.9800
C18 H18B 0.9800
C18 H18C 0.9800
C19 H19A 0.9800
C19 H19B 0.9800
C19 H19C 0.9800
C21 C22 1.388(4)
C21 C26 1.390(4)
C22 C23 1.387(4)
C22 C27 1.509(4)
C23 C24 1.387(5)
C23 H23 0.9500
C24 C25 1.384(5)
C24 C28 1.510(5)
C25 C26 1.385(4)
C25 H25 0.9500
C26 C29 1.508(5)
C27 H27A 0.9800
C27 H27B 0.9800
C27 H27C 0.9800
C28 H28A 0.9800
C28 H28B 0.9800
C28 H28C 0.9800
C29 H29A 0.9800
C29 H29B 0.9800
C29 H29C 0.9800

loop_
_geom_torsion_atom_site_label_1
_geom_torsion_atom_site_label_2
_geom_torsion_atom_site_label_3
_geom_torsion_atom_site_label_4
_geom_torsion
Mo1 O1 C101 O2 -3.4(4)
Mo1 O1 C101 C102 173.8(2)
Mo2 O2 C101 O1 2.7(4)
Mo2 O2 C101 C102 -174.54(19)
O1 C101 C102 F12 -93.7(4)
O2 C101 C102 F12 83.8(4)
O1 C101 C102 F13 26.3(4)
O2 C101 C102 F13 -156.2(3)
O1 C101 C102 F11 145.2(3)
O2 C101 C102 F11 -37.4(4)
Mo2 O4 C201 O3 -4.5(3)
Mo2 O4 C201 C202 172.83(19)
Mo1 O3 C201 O4 4.5(3)
Mo1 O3 C201 C202 -172.84(19)
O4 C201 C202 F22 27.2(4)
O3 C201 C202 F22 -155.2(3)
O4 C201 C202 F21 -93.9(3)
O3 C201 C202 F21 83.6(3)
O4 C201 C202 F23 147.7(2)
O3 C201 C202 F23 -34.7(4)
Mo2 O6 C301 O5 2.9(4)
Mo2 O6 C301 C302 -174.36(19)
Mo1 O5 C301 O6 -3.5(4)
Mo1 O5 C301 C302 173.72(19)
O6 C301 C302 F31 -25.9(4)
O5 C301 C302 F31 156.7(3)
O6 C301 C302 F33 -147.0(3)
O5 C301 C302 F33 35.5(4)
O6 C301 C302 F32 93.9(3)
O5 C301 C302 F32 -83.6(3)
Mo1 O7 C401 O8 2.4(4)
Mo1 O7 C401 C402 -174.54(19)
Mo2 O8 C401 O7 -1.7(4)
Mo2 O8 C401 C402 175.19(19)
O7 C401 C402 F43 88.1(3)
O8 C401 C402 F43 -89.1(3)
O7 C401 C402 F42 -32.1(4)
O8 C401 C402 F42 150.7(3)
O7 C401 C402 F41 -150.3(3)
O8 C401 C402 F41 32.5(4)
C2 N2 C1 N1 -0.2(4)
C21 N2 C1 N1 -179.1(3)
C2 N2 C1 Mo1 178.6(3)
C21 N2 C1 Mo1 -0.3(4)
C3 N1 C1 N2 -0.4(4)
C11 N1 C1 N2 179.7(3)
C3 N1 C1 Mo1 -179.1(3)
C11 N1 C1 Mo1 1.0(4)
C1 N2 C2 C3 0.6(5)
C21 N2 C2 C3 179.5(4)
N2 C2 C3 N1 -0.8(5)
C1 N1 C3 C2 0.8(5)
C11 N1 C3 C2 -179.3(4)
C1 N1 C11 C12 87.0(4)
C3 N1 C11 C12 -93.0(4)
C1 N1 C11 C16 -95.7(3)
C3 N1 C11 C16 84.4(4)
C16 C11 C12 C13 2.1(4)
N1 C11 C12 C13 179.3(2)
C16 C11 C12 C17 -176.9(3)
N1 C11 C12 C17 0.3(4)
C11 C12 C13 C14 -1.4(4)
C17 C12 C13 C14 177.7(3)
C12 C13 C14 C15 -0.2(4)
C12 C13 C14 C18 -178.9(3)
C13 C14 C15 C16 1.1(4)
C18 C14 C15 C16 179.8(3)
C14 C15 C16 C11 -0.4(4)
C14 C15 C16 C19 -179.8(3)
C12 C11 C16 C15 -1.2(4)
N1 C11 C16 C15 -178.5(2)
C12 C11 C16 C19 178.1(3)
N1 C11 C16 C19 0.9(4)
C1 N2 C21 C22 91.9(4)
C2 N2 C21 C22 -86.9(4)
C1 N2 C21 C26 -87.3(4)
C2 N2 C21 C26 93.9(4)
C26 C21 C22 C23 3.8(4)
N2 C21 C22 C23 -175.5(2)
C26 C21 C22 C27 -177.1(3)
N2 C21 C22 C27 3.7(4)
C21 C22 C23 C24 -0.1(4)
C27 C22 C23 C24 -179.2(3)
C22 C23 C24 C25 -3.4(4)
C22 C23 C24 C28 177.5(3)
C23 C24 C25 C26 3.4(4)
C28 C24 C25 C26 -177.5(3)
C24 C25 C26 C21 0.1(4)
C24 C25 C26 C29 179.9(3)
C22 C21 C26 C25 -3.7(4)
N2 C21 C26 C25 175.5(3)
C22 C21 C26 C29 176.5(3)
N2 C21 C26 C29 -4.3(4)
